data_4062922
loop_
_publ_author_name
'Westerhausen, Matthias'
'Ossberger, Manfred W.'
'Mayer, Peter'
'Piotrowski, Holger'
'N\"oth, Heinrich'

_publ_section_title
;
 Synthesis and Spectroscopic and Structural Investigations of the
 2,3,4,5-Tetraethylarsolides and -stibolides of the Alkali Metals
 Sodium, Potassium, Rubidium, and Cesium
;
_journal_coden_ASTM ORGND7
_journal_issue 14
_journal_name_full Organometallics
_journal_page_first 3417
_journal_page_last 3424
_journal_paper_doi 10.1021/om049767g
_journal_volume 23
_journal_year 2004
_chemical_formula_sum 'C32 H60 O4 Rb2 Sb2'
_chemical_formula_weight 923.24
_space_group_IT_number 14
_symmetry_cell_setting monoclinic
_symmetry_space_group_name_Hall '-P 2yn'
_symmetry_space_group_name_H-M 'P 1 21/n 1'
_cell_angle_alpha 90.00
_cell_angle_beta 91.246(2)
_cell_angle_gamma 90.00
_cell_formula_units_Z 4
_cell_length_a 14.0169(13)
_cell_length_b 17.0819(17)
_cell_length_c 16.6808(16)
_cell_measurement_temperature 193(2)
_cell_volume 3993.0(7)
_diffrn_ambient_temperature 193(2)
_exptl_crystal_density_diffrn 1.536
_cod_original_sg_symbol_H-M 'P 21/n'
_cod_database_code 4062922

loop_
_symmetry_equiv_pos_as_xyz
'x, y, z'
'-x+1/2, y+1/2, -z+1/2'
'-x, -y, -z'
'x-1/2, -y-1/2, z-1/2'

loop_
_atom_site_label
_atom_site_type_symbol
_atom_site_fract_x
_atom_site_fract_y
_atom_site_fract_z
_atom_site_U_iso_or_equiv
_atom_site_adp_type
_atom_site_occupancy
_atom_site_symmetry_multiplicity
_atom_site_calc_flag
_atom_site_refinement_flags
_atom_site_disorder_assembly
_atom_site_disorder_group
Sb1 Sb 0.70776(3) 0.15514(2) 0.42902(2) 0.03449(16) Uani 1 1 d . . .
Sb2 Sb 1.02224(3) 0.22986(2) 0.27411(2) 0.03641(16) Uani 1 1 d . . .
Rb2 Rb 1.17559(4) 0.35141(3) 0.14635(3) 0.03635(19) Uani 1 1 d . . .
Rb1 Rb 0.79865(4) 0.32840(3) 0.33682(3) 0.03524(18) Uani 1 1 d . . .
C9 C 0.8424(5) 0.3314(4) 0.5859(4) 0.0442(16) Uani 1 1 d . . .
H9A H 0.8242 0.3869 0.5782 0.053 Uiso 1 1 calc R . .
H9B H 0.9100 0.3259 0.5709 0.053 Uiso 1 1 calc R . .
C13 C 0.9577(4) 0.3101(3) 0.1953(3) 0.0352(13) Uani 1 1 d . . .
C16 C 1.0523(4) 0.3339(3) 0.3370(4) 0.0364(14) Uani 1 1 d . . .
C1 C 0.6325(4) 0.2574(3) 0.4571(3) 0.0321(13) Uani 1 1 d . . .
C15 C 1.0157(4) 0.3992(3) 0.2977(4) 0.0363(14) Uani 1 1 d . . .
C14 C 0.9651(4) 0.3864(3) 0.2219(4) 0.0362(14) Uani 1 1 d . . .
C11 C 0.9088(4) 0.1778(4) 0.5212(4) 0.0453(16) Uani 1 1 d . . .
H11A H 0.9132 0.1695 0.5799 0.054 Uiso 1 1 calc R . .
H11B H 0.9576 0.2171 0.5073 0.054 Uiso 1 1 calc R . .
C3 C 0.7822(4) 0.2820(3) 0.5309(3) 0.0320(13) Uani 1 1 d . . .
C4 C 0.8130(4) 0.2106(3) 0.5009(4) 0.0355(13) Uani 1 1 d . . .
C5 C 0.5357(5) 0.2783(4) 0.4213(4) 0.0486(16) Uani 1 1 d . . .
H5A H 0.5450 0.3143 0.3756 0.058 Uiso 1 1 calc R . .
H5B H 0.4991 0.3068 0.4621 0.058 Uiso 1 1 calc R . .
C12 C 0.9329(5) 0.1016(4) 0.4802(5) 0.0559(18) Uani 1 1 d . . .
H12A H 0.8843 0.0623 0.4922 0.084 Uiso 1 1 calc R . .
H12B H 0.9954 0.0833 0.4997 0.084 Uiso 1 1 calc R . .
H12C H 0.9346 0.1100 0.4221 0.084 Uiso 1 1 calc R . .
C20 C 0.9952(5) 0.4860(4) 0.1120(4) 0.057(2) Uani 1 1 d . . .
H20A H 1.0509 0.5084 0.1402 0.086 Uiso 1 1 calc R . .
H20B H 0.9638 0.5267 0.0795 0.086 Uiso 1 1 calc R . .
H20C H 1.0157 0.4434 0.0771 0.086 Uiso 1 1 calc R . .
C6 C 0.4768(5) 0.2086(4) 0.3921(4) 0.0545(18) Uani 1 1 d . . .
H6A H 0.5130 0.1790 0.3526 0.082 Uiso 1 1 calc R . .
H6B H 0.4171 0.2273 0.3671 0.082 Uiso 1 1 calc R . .
H6C H 0.4624 0.1747 0.4376 0.082 Uiso 1 1 calc R . .
C19 C 0.9245(4) 0.4539(4) 0.1738(4) 0.0447(15) Uani 1 1 d . . .
H19A H 0.9069 0.4966 0.2108 0.054 Uiso 1 1 calc R . .
H19B H 0.8655 0.4365 0.1453 0.054 Uiso 1 1 calc R . .
C23 C 1.1019(5) 0.3369(4) 0.4179(4) 0.0511(18) Uani 1 1 d . . .
H23A H 1.0532 0.3446 0.4593 0.061 Uiso 1 1 calc R . .
H23B H 1.1447 0.3830 0.4195 0.061 Uiso 1 1 calc R . .
C8 C 0.6647(6) 0.4528(4) 0.4803(5) 0.066(2) Uani 1 1 d . . .
H8A H 0.7335 0.4630 0.4797 0.098 Uiso 1 1 calc R . .
H8B H 0.6314 0.4997 0.4988 0.098 Uiso 1 1 calc R . .
H8C H 0.6419 0.4394 0.4261 0.098 Uiso 1 1 calc R . .
C22 C 0.9426(5) 0.5015(4) 0.3884(5) 0.062(2) Uani 1 1 d . . .
H22A H 0.8828 0.5035 0.3569 0.093 Uiso 1 1 calc R . .
H22B H 0.9549 0.5528 0.4129 0.093 Uiso 1 1 calc R . .
H22C H 0.9375 0.4619 0.4305 0.093 Uiso 1 1 calc R . .
C2 C 0.6850(4) 0.3069(3) 0.5081(3) 0.0360(14) Uani 1 1 d . . .
C7 C 0.6449(5) 0.3844(4) 0.5373(4) 0.0456(16) Uani 1 1 d . . .
H7A H 0.6733 0.3964 0.5908 0.055 Uiso 1 1 calc R . .
H7B H 0.5751 0.3791 0.5434 0.055 Uiso 1 1 calc R . .
C10 C 0.8338(5) 0.3110(4) 0.6739(4) 0.0505(17) Uani 1 1 d . . .
H10A H 0.7689 0.3224 0.6912 0.076 Uiso 1 1 calc R . .
H10B H 0.8795 0.3422 0.7056 0.076 Uiso 1 1 calc R . .
H10C H 0.8474 0.2552 0.6817 0.076 Uiso 1 1 calc R . .
C21 C 1.0253(5) 0.4802(3) 0.3331(4) 0.0481(17) Uani 1 1 d . . .
H21A H 1.0277 0.5189 0.2890 0.058 Uiso 1 1 calc R . .
H21B H 1.0862 0.4836 0.3641 0.058 Uiso 1 1 calc R . .
C24 C 1.1598(5) 0.2651(5) 0.4394(4) 0.059(2) Uani 1 1 d . . .
H24A H 1.1178 0.2193 0.4407 0.089 Uiso 1 1 calc R . .
H24B H 1.1904 0.2724 0.4922 0.089 Uiso 1 1 calc R . .
H24C H 1.2088 0.2570 0.3992 0.089 Uiso 1 1 calc R . .
O4 O 1.2451(3) 0.5143(3) 0.1157(3) 0.0577(13) Uani 1 1 d . . .
O3 O 1.3324(4) 0.4282(3) 0.2392(3) 0.0714(15) Uani 1 1 d . . .
O2 O 0.6616(4) 0.4437(3) 0.2577(3) 0.0806(17) Uani 1 1 d . . .
C32 C 1.2257(6) 0.5559(4) 0.0439(4) 0.0566(18) Uani 1 1 d . . .
H32A H 1.2125 0.6109 0.0566 0.085 Uiso 1 1 calc R . .
H32B H 1.1701 0.5329 0.0162 0.085 Uiso 1 1 calc R . .
H32C H 1.2811 0.5530 0.0092 0.085 Uiso 1 1 calc R . .
C31 C 1.3195(6) 0.5438(5) 0.1596(5) 0.075(2) Uani 1 1 d . . .
H31A H 1.3113 0.6011 0.1651 0.090 Uiso 1 1 calc R . .
H31B H 1.3794 0.5343 0.1309 0.090 Uiso 1 1 calc R . .
C27 C 0.6266(7) 0.4202(6) 0.1824(5) 0.087(3) Uani 1 1 d . . .
H27A H 0.6755 0.4322 0.1422 0.105 Uiso 1 1 calc R . .
H27B H 0.5695 0.4522 0.1687 0.105 Uiso 1 1 calc R . .
C30 C 1.3273(7) 0.5091(5) 0.2390(5) 0.082(3) Uani 1 1 d . . .
H30A H 1.3850 0.5301 0.2666 0.098 Uiso 1 1 calc R . .
H30B H 1.2713 0.5253 0.2702 0.098 Uiso 1 1 calc R . .
C28 C 0.6718(7) 0.5240(5) 0.2677(6) 0.087(3) Uani 1 1 d . . .
H28A H 0.7213 0.5434 0.2322 0.130 Uiso 1 1 calc R . .
H28B H 0.6902 0.5353 0.3236 0.130 Uiso 1 1 calc R . .
H28C H 0.6111 0.5500 0.2545 0.130 Uiso 1 1 calc R . .
O1 O 0.6608(4) 0.2865(4) 0.2082(3) 0.0774(16) Uani 1 1 d . . .
C17 C 0.9067(6) 0.2871(4) 0.1166(4) 0.0558(18) Uani 1 1 d . . .
H17A H 0.8480 0.3190 0.1108 0.067 Uiso 1 1 calc R . .
H17B H 0.9486 0.3009 0.0717 0.067 Uiso 1 1 calc R . .
C18 C 0.8799(5) 0.2023(5) 0.1090(5) 0.062(2) Uani 1 1 d . . .
H18A H 0.9355 0.1697 0.1224 0.094 Uiso 1 1 calc R . .
H18B H 0.8584 0.1915 0.0537 0.094 Uiso 1 1 calc R . .
H18C H 0.8282 0.1905 0.1457 0.094 Uiso 1 1 calc R . .
C25 C 0.6304(7) 0.2090(6) 0.1941(5) 0.083(3) Uani 1 1 d . . .
H25A H 0.5674 0.2012 0.2171 0.124 Uiso 1 1 calc R . .
H25B H 0.6761 0.1725 0.2191 0.124 Uiso 1 1 calc R . .
H25C H 0.6267 0.1992 0.1362 0.124 Uiso 1 1 calc R . .
C29 C 1.3464(8) 0.3975(6) 0.3179(6) 0.105(3) Uani 1 1 d . . .
H29A H 1.4029 0.4217 0.3430 0.157 Uiso 1 1 calc R . .
H29B H 1.3555 0.3407 0.3149 0.157 Uiso 1 1 calc R . .
H29C H 1.2903 0.4091 0.3499 0.157 Uiso 1 1 calc R . .
C26 C 0.6014(8) 0.3403(7) 0.1748(7) 0.105(4) Uani 1 1 d . . .
H26A H 0.5378 0.3333 0.1985 0.126 Uiso 1 1 calc R . .
H26B H 0.5946 0.3282 0.1170 0.126 Uiso 1 1 calc R . .

loop_
_atom_site_aniso_label
_atom_site_aniso_U_11
_atom_site_aniso_U_22
_atom_site_aniso_U_33
_atom_site_aniso_U_23
_atom_site_aniso_U_13
_atom_site_aniso_U_12
Sb1 0.0435(3) 0.0292(2) 0.0307(3) -0.00143(16) 0.00049(19) -0.00509(16)
Sb2 0.0475(3) 0.0279(2) 0.0341(3) 0.00458(16) 0.00814(19) 0.00481(16)
Rb2 0.0387(4) 0.0346(3) 0.0362(4) 0.0006(2) 0.0090(3) 0.0016(2)
Rb1 0.0373(4) 0.0368(3) 0.0319(3) 0.0052(2) 0.0078(3) -0.0023(2)
C9 0.047(4) 0.042(3) 0.044(4) -0.002(3) -0.001(3) -0.012(3)
C13 0.039(4) 0.036(3) 0.031(3) 0.002(3) 0.006(3) 0.002(3)
C16 0.042(4) 0.034(3) 0.033(3) 0.001(3) 0.008(3) -0.002(3)
C1 0.032(3) 0.039(3) 0.026(3) 0.002(3) 0.009(2) -0.001(2)
C15 0.033(3) 0.031(3) 0.045(4) 0.004(3) 0.013(3) -0.003(2)
C14 0.035(3) 0.035(3) 0.039(3) 0.012(3) 0.010(3) 0.006(2)
C11 0.034(4) 0.054(4) 0.048(4) -0.003(3) -0.004(3) 0.002(3)
C3 0.039(3) 0.030(3) 0.027(3) 0.003(2) 0.005(3) -0.007(2)
C4 0.039(3) 0.034(3) 0.034(3) 0.004(3) 0.006(3) -0.002(3)
C5 0.045(4) 0.052(4) 0.048(4) 0.009(3) 0.004(3) 0.002(3)
C12 0.050(4) 0.048(4) 0.070(5) 0.009(4) 0.004(4) 0.013(3)
C20 0.058(4) 0.050(4) 0.065(5) 0.036(4) 0.027(4) 0.017(3)
C6 0.042(4) 0.075(5) 0.046(4) 0.003(4) -0.004(3) -0.007(3)
C19 0.051(4) 0.035(3) 0.048(4) 0.013(3) 0.013(3) 0.008(3)
C23 0.052(4) 0.060(4) 0.041(4) -0.008(3) -0.003(3) 0.003(3)
C8 0.098(6) 0.036(4) 0.063(5) 0.000(4) 0.019(4) 0.013(4)
C22 0.070(5) 0.045(4) 0.070(5) -0.024(4) 0.008(4) 0.007(4)
C2 0.046(4) 0.028(3) 0.034(3) 0.006(3) 0.014(3) -0.003(3)
C7 0.056(4) 0.042(4) 0.040(4) -0.008(3) 0.009(3) 0.003(3)
C10 0.061(4) 0.053(4) 0.038(4) -0.012(3) -0.009(3) -0.012(3)
C21 0.051(4) 0.030(3) 0.063(4) -0.002(3) 0.007(3) -0.005(3)
C24 0.056(5) 0.077(5) 0.044(4) 0.001(4) -0.014(4) 0.009(4)
O4 0.069(3) 0.050(3) 0.054(3) 0.007(2) -0.009(2) -0.020(2)
O3 0.094(4) 0.063(3) 0.056(3) 0.000(3) -0.024(3) -0.003(3)
O2 0.117(5) 0.060(3) 0.064(4) 0.014(3) -0.017(3) 0.015(3)
C32 0.076(5) 0.038(4) 0.056(4) 0.009(3) 0.011(4) 0.001(3)
C31 0.090(6) 0.066(5) 0.068(5) 0.007(4) -0.021(5) -0.038(5)
C27 0.098(7) 0.103(8) 0.061(6) 0.018(5) -0.010(5) 0.023(6)
C30 0.114(7) 0.059(5) 0.071(6) -0.007(4) -0.032(5) -0.013(5)
C28 0.107(7) 0.056(5) 0.098(7) 0.031(5) 0.015(6) 0.014(5)
O1 0.087(4) 0.078(4) 0.066(4) 0.003(3) -0.022(3) 0.003(3)
C17 0.072(5) 0.062(4) 0.033(4) 0.000(3) 0.002(3) 0.002(4)
C18 0.057(5) 0.075(5) 0.056(5) -0.016(4) 0.006(4) -0.007(4)
C25 0.099(7) 0.092(7) 0.058(5) -0.016(5) 0.010(5) -0.036(5)
C29 0.153(10) 0.082(7) 0.079(7) 0.020(6) -0.013(6) 0.016(7)
C26 0.112(8) 0.120(10) 0.080(7) -0.009(7) -0.037(6) 0.019(7)

loop_
_geom_bond_atom_site_label_1
_geom_bond_atom_site_label_2
_geom_bond_distance
_geom_bond_site_symmetry_2
_geom_bond_publ_flag
Sb1 C1 2.100(6) . ?
Sb1 C4 2.107(6) . ?
Sb1 Rb1 3.5822(7) . ?
Sb1 Rb2 3.6645(8) 4_566 ?
Sb2 C13 2.091(6) . ?
Sb2 C16 2.102(6) . ?
Sb2 Rb2 3.6976(7) . ?
Sb2 Rb1 3.7273(7) . ?
Rb2 O3 2.967(5) . ?
Rb2 O4 2.996(4) . ?
Rb2 C13 3.256(6) . ?
Rb2 C14 3.288(6) . ?
Rb2 C4 3.305(6) 4_665 ?
Rb2 C3 3.356(5) 4_665 ?
Rb2 C15 3.509(6) . ?
Rb2 C2 3.559(5) 4_665 ?
Rb2 C10 3.575(6) 4_665 ?
Rb2 Sb1 3.6645(8) 4_665 ?
Rb2 C16 3.665(6) . ?
Rb1 O1 2.944(5) . ?
Rb1 O2 3.034(5) . ?
Rb1 C14 3.209(6) . ?
Rb1 C13 3.296(6) . ?
Rb1 C2 3.322(6) . ?
Rb1 C1 3.335(6) . ?
Rb1 C3 3.345(5) . ?
Rb1 C15 3.351(6) . ?
Rb1 C4 3.400(6) . ?
Rb1 C16 3.556(6) . ?
C9 C3 1.495(8) . ?
C9 C10 1.515(9) . ?
C13 C14 1.380(9) . ?
C13 C17 1.532(9) . ?
C16 C15 1.387(8) . ?
C16 C23 1.505(9) . ?
C1 C2 1.398(8) . ?
C1 C5 1.512(8) . ?
C1 Rb2 3.702(6) 4_566 ?
C15 C14 1.452(8) . ?
C15 C21 1.510(8) . ?
C14 C19 1.510(8) . ?
C11 C4 1.487(8) . ?
C11 C12 1.511(9) . ?
C3 C4 1.389(8) . ?
C3 C2 1.470(8) . ?
C3 Rb2 3.356(5) 4_566 ?
C4 Rb2 3.305(6) 4_566 ?
C5 C6 1.522(9) . ?
C20 C19 1.546(8) . ?
C23 C24 1.508(9) . ?
C8 C7 1.535(9) . ?
C22 C21 1.540(9) . ?
C2 C7 1.522(8) . ?
C2 Rb2 3.559(5) 4_566 ?
O4 C31 1.358(8) . ?
O4 C32 1.414(8) . ?
O3 C30 1.383(9) . ?
O3 C29 1.423(10) . ?
O2 C28 1.389(10) . ?
O2 C27 1.398(10) . ?
C31 C30 1.453(12) . ?
C27 C26 1.415(13) . ?
O1 C26 1.352(11) . ?
O1 C25 1.409(10) . ?
C17 C18 1.501(10) . ?
